data_4509802
loop_
_publ_author_name
'Carlucci, Lucia'
'Ciani, Gianfranco'
'Garc\'ia-Ruiz, Juan Manuel'
'Moret, Massimo'
'Proserpio, Davide M.'
'Rizzato, Silvia'

_publ_section_title
;
 Crystallization Behavior of Coordination Polymers. 1. Kinetic and
 Thermodynamic Features of 1,3-Bis(4-pyridyl)propane/MCl2Systems
;
_journal_issue 12
_journal_name_full 'Crystal Growth &amp; Design'
_journal_page_first 5024
_journal_paper_doi 10.1021/cg900985w
_journal_volume 9
_journal_year 2009
_chemical_formula_sum 'C39 H46 Cl2 Co N6 O2'
_chemical_formula_weight 760.65
_space_group_IT_number 73
_symmetry_cell_setting orthorhombic
_symmetry_Int_Tables_number 73
_symmetry_space_group_name_Hall '-I 2b 2c'
_symmetry_space_group_name_H-M 'I b c a'
_atom_sites_solution_hydrogens geom
_atom_sites_solution_primary direct
_atom_sites_solution_secondary difmap
_cell_angle_alpha 90
_cell_angle_beta 90
_cell_angle_gamma 90
_cell_formula_units_Z 8
_cell_length_a 16.580(3)
_cell_length_b 27.108(3)
_cell_length_c 17.122(6)
_cell_measurement_reflns_used 4838
_cell_measurement_temperature 293(2)
_cell_measurement_theta_max 24
_cell_measurement_theta_min 2
_cell_volume 7695(3)
_computing_cell_refinement 'Bruker-AXS SAINT Software'
_computing_data_collection 'Bruker-AXS SMART Software'
_computing_data_reduction 'Bruker-AXS SAINT Software'
_computing_publication_material 'WinGX v1.70.01(L.J. Farrugia, 1999)'
_computing_structure_refinement 'SHELXL-97 (Sheldrick, 1997)'
_computing_structure_solution 'SHELXS-97 (Sheldrick, 1997)'
_diffrn_ambient_temperature 293(2)
_diffrn_detector CCD_plate
_diffrn_measured_fraction_theta_full 0.997
_diffrn_measured_fraction_theta_max 0.997
_diffrn_measurement_device SMART
_diffrn_measurement_method omega-scan
_diffrn_radiation_monochromator graphite
_diffrn_radiation_type MoK\a
_diffrn_radiation_wavelength 0.71073
_diffrn_reflns_av_R_equivalents 0.0691
_diffrn_reflns_av_unetI/netI 0.0452
_diffrn_reflns_limit_h_max 19
_diffrn_reflns_limit_h_min -19
_diffrn_reflns_limit_k_max 32
_diffrn_reflns_limit_k_min -32
_diffrn_reflns_limit_l_max 20
_diffrn_reflns_limit_l_min -20
_diffrn_reflns_number 32826
_diffrn_reflns_theta_full 25.11
_diffrn_reflns_theta_max 25.11
_diffrn_reflns_theta_min 1.5
_diffrn_standards_decay_% 0
_exptl_absorpt_coefficient_mu 0.626
_exptl_absorpt_correction_T_max 1.000
_exptl_absorpt_correction_T_min 0.773
_exptl_absorpt_correction_type empirical
_exptl_absorpt_process_details 'Sadabs 2.01 (Bruker AXS, 1999)'
_exptl_crystal_colour pink
_exptl_crystal_density_diffrn 1.313
_exptl_crystal_density_method 'not measured'
_exptl_crystal_description prismatic
_exptl_crystal_F_000 3192
_exptl_crystal_size_max 0.40
_exptl_crystal_size_mid 0.30
_exptl_crystal_size_min 0.09
_refine_diff_density_max 0.981
_refine_diff_density_min -0.631
_refine_diff_density_rms 0.109
_refine_ls_extinction_method none
_refine_ls_goodness_of_fit_ref 0.983
_refine_ls_hydrogen_treatment constr
_refine_ls_matrix_type full
_refine_ls_number_parameters 215
_refine_ls_number_reflns 3427
_refine_ls_number_restraints 0
_refine_ls_restrained_S_all 0.983
_refine_ls_R_factor_all 0.1142
_refine_ls_R_factor_gt 0.0763
_refine_ls_shift/su_max 0.099
_refine_ls_shift/su_mean 0.01
_refine_ls_structure_factor_coef Fsqd
_refine_ls_weighting_details 'calc w=1/[\s^2^(Fo^2^)+(0.1715P)^2^+0.0000P] where P=(Fo^2^+2Fc^2^)/3'
_refine_ls_weighting_scheme calc
_refine_ls_wR_factor_gt 0.2102
_refine_ls_wR_factor_ref 0.2401
_reflns_number_gt 2043
_reflns_number_total 3427
_reflns_threshold_expression >2sigma(I)
_cod_data_source_file cg900985wsup10.cif
_cod_data_source_block 1Co
_cod_depositor_comments
;
The following automatic conversions were performed:

'_symmetry_cell_setting' value 'Orthorhombic' changed to
'orthorhombic' according to
/home/saulius/struct/CIF-dictionaries/cif_core.dic dictionary named
'cif_core.dic' version 2.4.2 from 2011-04-26.

Automatic conversion script
Id: cif_fix_values 1891 2012-01-12 08:04:46Z andrius 
;
_cod_original_sg_symbol_H-M Ibca
_cod_database_code 4509802

loop_
_symmetry_equiv_pos_as_xyz
'x, y, z'
'-x, -y+1/2, z'
'x, -y, -z+1/2'
'-x+1/2, y, -z'
'x+1/2, y+1/2, z+1/2'
'-x+1/2, -y+1, z+1/2'
'x+1/2, -y+1/2, -z+1'
'-x+1, y+1/2, -z+1/2'
'-x, -y, -z'
'x, y-1/2, -z'
'-x, y, z-1/2'
'x-1/2, -y, z'
'-x+1/2, -y+1/2, -z+1/2'
'x+1/2, y, -z+1/2'
'-x+1/2, y+1/2, z'
'x, -y+1/2, z+1/2'

loop_
_atom_site_label
_atom_site_type_symbol
_atom_site_fract_x
_atom_site_fract_y
_atom_site_fract_z
_atom_site_U_iso_or_equiv
_atom_site_adp_type
_atom_site_occupancy
_atom_site_symmetry_multiplicity
_atom_site_calc_flag
_atom_site_refinement_flags
_atom_site_disorder_assembly
_atom_site_disorder_group
O1W O 0.1544(5) 0.3131(3) 0.3535(5) 0.171(3) Uani 1 1 d . . .
Co Co 0.57340(5) 0.5 0.25 0.0440(4) Uani 1 2 d S . .
Cl Cl 0.57197(8) 0.43087(6) 0.15342(8) 0.0663(5) Uani 1 1 d . . .
N1 N 0.4815(2) 0.46164(14) 0.3190(2) 0.0451(9) Uani 1 1 d . . .
C11 C 0.4215(3) 0.4370(2) 0.2856(3) 0.0532(13) Uani 1 1 d . . .
H11 H 0.4174 0.4381 0.2315 0.064 Uiso 1 1 calc R . .
C12 C 0.3651(3) 0.41005(19) 0.3262(3) 0.0533(13) Uani 1 1 d . . .
H12 H 0.3247 0.3932 0.2996 0.064 Uiso 1 1 calc R . .
C13 C 0.3688(2) 0.40811(16) 0.4067(3) 0.0458(11) Uani 1 1 d . . .
C14 C 0.4313(3) 0.43475(17) 0.4409(3) 0.0491(12) Uani 1 1 d . . .
H14 H 0.4363 0.4353 0.495 0.059 Uiso 1 1 calc R . .
C15 C 0.4849(3) 0.45982(18) 0.3963(2) 0.0474(11) Uani 1 1 d . . .
H15 H 0.5264 0.4767 0.4213 0.057 Uiso 1 1 calc R . .
C1A C 0.3093(3) 0.37869(17) 0.4539(3) 0.0563(13) Uani 1 1 d . . .
H1A1 H 0.3387 0.3578 0.49 0.068 Uiso 1 1 calc R . .
H1A2 H 0.2792 0.3574 0.419 0.068 Uiso 1 1 calc R . .
C2A C 0.25 0.4102(2) 0.5 0.0456(15) Uani 1 2 d S . .
H2A1 H 0.2796 0.4313 0.5357 0.055 Uiso 0.5 1 calc PR . .
H2A2 H 0.2204 0.4313 0.4643 0.055 Uiso 0.5 1 calc PR . .
N2 N 0.6661(2) 0.46129(14) 0.3156(2) 0.0435(9) Uani 1 1 d . . .
C21 C 0.7275(3) 0.48380(19) 0.3502(3) 0.0531(12) Uani 1 1 d . . .
H21 H 0.7289 0.5181 0.3491 0.064 Uiso 1 1 calc R . .
C22 C 0.7893(3) 0.45949(19) 0.3877(3) 0.0577(13) Uani 1 1 d . . .
H22 H 0.8305 0.4775 0.411 0.069 Uiso 1 1 calc R . .
C23 C 0.7907(3) 0.40895(19) 0.3911(3) 0.0529(12) Uani 1 1 d . B .
C24 C 0.7265(3) 0.38545(19) 0.3541(3) 0.0657(15) Uani 1 1 d . . .
H24 H 0.7238 0.3512 0.3537 0.079 Uiso 1 1 calc R . .
C25 C 0.6674(3) 0.4123(2) 0.3184(3) 0.0643(15) Uani 1 1 d . . .
H25 H 0.6254 0.3953 0.2945 0.077 Uiso 1 1 calc R . .
C1C C 0.8561(4) 0.3811(2) 0.4316(4) 0.0748(16) Uiso 1 1 d . . .
H1C1 H 0.8496 0.386 0.4874 0.09 Uiso 1 1 calc R A 1
H1C2 H 0.9073 0.3957 0.417 0.09 Uiso 1 1 calc R A 1
N3 N 0.8858(10) 0.2722(5) 0.7175(12) 0.104(5) Uiso 0.503(19) 1 d P B 1
C31 C 0.9400(9) 0.3006(5) 0.6901(12) 0.077(5) Uiso 0.503(19) 1 d P B 1
H31 H 0.9709 0.316 0.7283 0.092 Uiso 0.503(19) 1 calc PR B 1
C32 C 0.9624(6) 0.3135(4) 0.6126(11) 0.047(3) Uiso 0.503(19) 1 d P B 1
H32 H 1.0053 0.3344 0.6016 0.056 Uiso 0.503(19) 1 calc PR B 1
C33 C 0.9161(8) 0.2927(5) 0.5559(10) 0.063(4) Uiso 0.503(19) 1 d P B 1
C34 C 0.8539(7) 0.2598(4) 0.5769(12) 0.053(3) Uiso 0.503(19) 1 d P B 1
H34 H 0.8213 0.2437 0.5408 0.063 Uiso 0.503(19) 1 calc PR B 1
C35 C 0.8462(10) 0.2538(6) 0.6607(13) 0.078(4) Uiso 0.503(19) 1 d P B 1
H35 H 0.8048 0.2327 0.6758 0.093 Uiso 0.503(19) 1 calc PR B 1
C3D C 0.9350(10) 0.3038(6) 0.4735(14) 0.090(5) Uiso 0.503(19) 1 d P B 1
H3D1 H 0.9556 0.2738 0.4498 0.108 Uiso 0.503(19) 1 calc PR B 1
H3D2 H 0.9784 0.3277 0.473 0.108 Uiso 0.503(19) 1 calc PR B 1
C2D C 0.8619(11) 0.3251(6) 0.4167(11) 0.084(5) Uiso 0.503(19) 1 d P B 1
H2D1 H 0.8743 0.3187 0.3622 0.101 Uiso 0.503(19) 1 calc PR B 1
H2D2 H 0.8112 0.3091 0.4293 0.101 Uiso 0.503(19) 1 calc PR B 1
N4 N 0.8875(8) 0.2751(5) 0.6815(9) 0.073(4) Uiso 0.497(19) 1 d P B 2
C41 C 0.9509(8) 0.3063(5) 0.6574(12) 0.054(3) Uiso 0.497(19) 1 d P B 2
H41 H 0.9831 0.3216 0.6947 0.065 Uiso 0.497(19) 1 calc PR B 2
C42 C 0.9665(8) 0.3149(4) 0.5752(11) 0.063(4) Uiso 0.497(19) 1 d P B 2
H42 H 1.0087 0.3356 0.5607 0.075 Uiso 0.497(19) 1 calc PR B 2
C43 C 0.9225(6) 0.2941(4) 0.5207(11) 0.049(3) Uiso 0.497(19) 1 d P B 2
C44 C 0.8635(8) 0.2622(4) 0.5382(11) 0.067(4) Uiso 0.497(19) 1 d P B 2
H44 H 0.8351 0.2456 0.4995 0.081 Uiso 0.497(19) 1 calc PR B 2
C45 C 0.8460(7) 0.2548(4) 0.6210(12) 0.050(3) Uiso 0.497(19) 1 d P B 2
H45 H 0.8027 0.2345 0.6333 0.06 Uiso 0.497(19) 1 calc PR B 2
C2C C 0.8767(12) 0.3361(7) 0.3948(11) 0.090(6) Uiso 0.497(19) 1 d P B 2
H2C1 H 0.8979 0.3438 0.3435 0.108 Uiso 0.497(19) 1 calc PR B 2
H2C2 H 0.8274 0.3174 0.3872 0.108 Uiso 0.497(19) 1 calc PR B 2
C3C C 0.9387(9) 0.3019(5) 0.4370(11) 0.079(5) Uiso 0.497(19) 1 d P B 2
H3C1 H 0.9389 0.2701 0.411 0.095 Uiso 0.497(19) 1 calc PR B 2
H3C2 H 0.9921 0.316 0.4313 0.095 Uiso 0.497(19) 1 calc PR B 2

loop_
_atom_site_aniso_label
_atom_site_aniso_U_11
_atom_site_aniso_U_22
_atom_site_aniso_U_33
_atom_site_aniso_U_23
_atom_site_aniso_U_13
_atom_site_aniso_U_12
O1W 0.145(6) 0.191(7) 0.179(7) 0.016(5) -0.034(5) 0.018(5)
Co 0.0228(5) 0.0679(7) 0.0414(5) 0.0080(4) 0 0
Cl 0.0510(8) 0.0948(11) 0.0530(8) 0.0000(7) 0.0018(6) -0.0045(7)
N1 0.0254(19) 0.067(3) 0.043(2) 0.0023(18) 0.0007(15) -0.0023(16)
C11 0.027(2) 0.094(4) 0.039(2) 0.001(3) 0.0014(19) -0.010(2)
C12 0.026(2) 0.074(3) 0.060(3) -0.011(3) 0.001(2) -0.006(2)
C13 0.032(2) 0.048(3) 0.058(3) -0.005(2) 0.012(2) 0.0061(19)
C14 0.039(3) 0.069(3) 0.040(2) 0.001(2) 0.007(2) -0.003(2)
C15 0.032(2) 0.064(3) 0.045(3) 0.000(2) -0.0014(19) -0.005(2)
C1A 0.042(3) 0.054(3) 0.073(3) -0.002(3) 0.021(2) 0.002(2)
C2A 0.031(3) 0.052(4) 0.054(4) 0 0.011(3) 0
N2 0.0289(19) 0.053(2) 0.048(2) 0.0064(18) -0.0030(16) -0.0072(16)
C21 0.039(3) 0.055(3) 0.065(3) -0.001(2) -0.005(2) 0.000(2)
C22 0.032(3) 0.064(3) 0.077(4) 0.002(3) -0.013(2) -0.006(2)
C23 0.030(2) 0.064(3) 0.066(3) 0.012(3) -0.005(2) -0.002(2)
C24 0.052(3) 0.055(3) 0.090(4) 0.022(3) -0.019(3) -0.011(2)
C25 0.046(3) 0.068(4) 0.079(4) 0.017(3) -0.019(3) -0.020(3)

loop_
_atom_type_symbol
_atom_type_description
_atom_type_scat_dispersion_real
_atom_type_scat_dispersion_imag
_atom_type_scat_source
C C 0.0033 0.0016 'International Tables Vol C Tables 4.2.6.8 and 6.1.1.4'
H H 0 0 'International Tables Vol C Tables 4.2.6.8 and 6.1.1.4'
N N 0.0061 0.0033 'International Tables Vol C Tables 4.2.6.8 and 6.1.1.4'
O O 0.0106 0.006 'International Tables Vol C Tables 4.2.6.8 and 6.1.1.4'
Cl Cl 0.1484 0.1585 'International Tables Vol C Tables 4.2.6.8 and 6.1.1.4'
Co Co 0.3494 0.9721 'International Tables Vol C Tables 4.2.6.8 and 6.1.1.4'

loop_
_geom_angle_atom_site_label_1
_geom_angle_atom_site_label_2
_geom_angle_atom_site_label_3
_geom_angle
_geom_angle_site_symmetry_1
_geom_angle_site_symmetry_3
N2 Co N2 89.97(19) . 3_565
N2 Co N1 89.09(14) . .
N2 Co N1 178.46(13) 3_565 .
N2 Co N1 178.45(13) . 3_565
N2 Co N1 89.09(14) 3_565 3_565
N1 Co N1 91.87(19) . 3_565
N2 Co Cl 91.54(10) . 3_565
N2 Co Cl 89.23(10) 3_565 3_565
N1 Co Cl 89.57(10) . 3_565
N1 Co Cl 89.68(10) 3_565 3_565
N2 Co Cl 89.23(10) . .
N2 Co Cl 91.54(10) 3_565 .
N1 Co Cl 89.67(10) . .
N1 Co Cl 89.57(10) 3_565 .
Cl Co Cl 178.91(7) 3_565 .
C11 N1 C15 116.3(4) . .
C11 N1 Co 121.9(3) . .
C15 N1 Co 121.8(3) . .
N1 C11 C12 124.0(4) . .
C11 C12 C13 119.6(4) . .
C12 C13 C14 115.7(4) . .
C12 C13 C1A 121.8(4) . .
C14 C13 C1A 122.5(4) . .
C15 C14 C13 120.8(4) . .
N1 C15 C14 123.6(4) . .
C13 C1A C2A 113.8(4) . .
C1A C2A C1A 111.7(5) 4_556 .
C21 N2 C25 115.6(4) . .
C21 N2 Co 123.5(3) . .
C25 N2 Co 120.8(3) . .
N2 C21 C22 124.0(5) . .
C23 C22 C21 120.7(5) . .
C22 C23 C24 115.1(4) . .
C22 C23 C1C 122.6(5) . .
C24 C23 C1C 122.3(5) . .
C25 C24 C23 120.6(5) . .
N2 C25 C24 124.1(5) . .
C2C C1C C23 113.9(9) . .
C2C C1C C2D 20.4(10) . .
C23 C1C C2D 117.8(8) . .
C35 N3 C31 108.7(17) . .
N3 C31 C32 132.5(16) . .
C33 C32 C31 114.7(12) . .
C32 C33 C34 119.5(14) . .
C32 C33 C3D 118.6(13) . .
C34 C33 C3D 121.9(14) . .
C33 C34 C35 112.9(12) . .
N3 C35 C34 131.7(16) . .
C33 C3D C2D 118.5(14) . .
C1C C2D C3D 106.9(11) . .
C45 N4 C41 113.3(13) . .
N4 C41 C42 120.9(12) . .
C43 C42 C41 121.5(13) . .
C42 C43 C44 121.7(16) . .
C42 C43 C3C 121.9(14) . .
C44 C43 C3C 116.3(12) . .
C43 C44 C45 116.9(13) . .
N4 C45 C44 125.7(12) . .
C1C C2C C3C 117.7(13) . .
C43 C3C C2C 114.5(12) . .

loop_
_geom_bond_atom_site_label_1
_geom_bond_atom_site_label_2
_geom_bond_distance
_geom_bond_site_symmetry_2
Co N2 2.174(4) .
Co N2 2.174(4) 3_565
Co N1 2.190(4) .
Co N1 2.190(4) 3_565
Co Cl 2.4994(15) 3_565
Co Cl 2.4994(15) .
N1 C11 1.327(6) .
N1 C15 1.326(6) .
C11 C12 1.376(7) .
C12 C13 1.381(7) .
C13 C14 1.392(6) .
C13 C1A 1.505(6) .
C14 C15 1.354(6) .
C1A C2A 1.522(6) .
C2A C1A 1.522(6) 4_556
N2 C21 1.326(6) .
N2 C25 1.329(6) .
C21 C22 1.377(7) .
C22 C23 1.371(7) .
C23 C24 1.394(7) .
C23 C1C 1.493(7) .
C24 C25 1.365(7) .
C1C C2C 1.413(17) .
C1C C2D 1.542(17) .
N3 C35 1.27(2) .
N3 C31 1.27(2) .
C31 C32 1.421(19) .
C32 C33 1.361(18) .
C33 C34 1.409(18) .
C33 C3D 1.48(2) .
C34 C35 1.450(19) .
C3D C2D 1.66(2) .
N4 C45 1.360(19) .
N4 C41 1.41(2) .
C41 C42 1.450(19) .
C42 C43 1.311(18) .
C43 C44 1.338(18) .
C43 C3C 1.47(2) .
C44 C45 1.460(18) .
C2C C3C 1.56(2) .
